data_1510875
loop_
_publ_author_name
'Wang Guofu'
'Pan Shangke'

_publ_section_title
;
 Structure of low temperature phase beta-(Ba3 Y (B O3)3) crystal
;
_journal_name_full 'Jiegon Huaxue'
_journal_page_first 187
_journal_page_last 189
_journal_volume 22
_journal_year 2003
_chemical_formula_sum 'B3 Ba3 O9 Y'
_chemical_name_systematic 'Ba3 Y (B O3)3'
_space_group_IT_number 185
_symmetry_space_group_name_Hall 'P 6c -2'
_symmetry_space_group_name_H-M 'P 63 c m'
_cell_angle_alpha 90
_cell_angle_beta 90
_cell_angle_gamma 120
_cell_formula_units_Z 6
_cell_length_a 9.416
_cell_length_b 9.416
_cell_length_c 17.536
_cell_volume 1346.462
_citation_journal_id_ASTM JHUADF
_cod_data_source_file boron_389.cif
_cod_data_source_block B3Ba3O9Y1
_cod_original_formula_sum 'B3 Ba3 O9 Y1'
_cod_database_code 1510875

loop_
_symmetry_equiv_pos_as_xyz
x,y,z
x-y,x,z+1/2
-y,x-y,z
-x,-y,z+1/2
-x+y,-x,z
y,-x+y,z+1/2
y,x,z
-x+y,y,z+1/2
-x,-x+y,z
-y,-x,z+1/2
x-y,-y,z
x,x-y,z+1/2

loop_
_atom_site_label
_atom_site_type_symbol
_atom_site_fract_x
_atom_site_fract_y
_atom_site_fract_z
_atom_site_occupancy
_atom_site_U_iso_or_equiv
Ba1 Ba+2 0.3434 0 0.4219 1 0.0
Y2 Y+3 0 0 0.5473 1 0.0
O4 O-2 0 0.1971 0.6216 1 0.0
Ba3 Ba+2 0 0 0.3305 1 0.0
Ba2 Ba+2 0.3215 0 0.1824 1 0.0
B3 B+3 0 0.662 0.308 1 0.0
Ba4 Ba+2 0.6667 0.3333 0.2791 1 0.0
B1 B+3 0 0.67 0.473 1 0.0
Y1 Y+3 0.3333 0.6667 0.5517 1 0.0
O6 O-2 0.5189 0 0.3038 1 0.0
O1 O-2 0.3298 0.4745 0.4779 1 0.0
O5 O-2 0.1478 0.8164 0.3032 1 0.0
O3 O-2 0 0.8153 0.4692 1 0.0
B2 B+3 0.649 0.649 0.632 1 0.0
O2 O-2 0.5132 0.6606 0.6376 1 0.0
